data_7209784
loop_
_publ_author_name
'Gao, Bo'
'Zhang, Qian'
'Yan, Pengfei'
'Hou, Guangfeng'
'Li, Guangming'

_publ_section_title
;
 Crystal engineering of salen type cerium complexes tuned by various
 cerium counterions
;
_journal_issue 20
_journal_name_full CrystEngComm
_journal_page_first 4167
_journal_paper_doi 10.1039/c3ce40207j
_journal_volume 15
_journal_year 2013
_chemical_formula_moiety 'C45 H56 Ce N4 O9, 3(F6 P), C H2 Cl2, 2(H2 O)'
_chemical_formula_sum 'C46 H62 Ce Cl2 F18 N4 O11 P3'
_chemical_formula_weight 1492.93
_chemical_name_systematic
;
?
;
_space_group_IT_number 2
_symmetry_cell_setting triclinic
_symmetry_space_group_name_Hall '-P 1'
_symmetry_space_group_name_H-M 'P -1'
_atom_sites_solution_hydrogens geom
_atom_sites_solution_primary direct
_atom_sites_solution_secondary difmap
_audit_creation_method SHELXL-97
_cell_angle_alpha 70.46(3)
_cell_angle_beta 72.52(3)
_cell_angle_gamma 64.76(3)
_cell_formula_units_Z 2
_cell_length_a 14.560(3)
_cell_length_b 15.267(3)
_cell_length_c 16.804(3)
_cell_measurement_reflns_used 18483
_cell_measurement_temperature 293(2)
_cell_measurement_theta_max 27.49
_cell_measurement_theta_min 3.00
_cell_volume 3129.1(14)
_computing_cell_refinement 'RAPID-AUTO (Rigaku 1998 <i>RAPID-AUTO</i>)'
_computing_data_collection 'RAPID-AUTO (Rigaku 1998 <i>RAPID-AUTO</i>)'
_computing_data_reduction 'CrystalClear (Rigaku/MSC, 2002)'
_computing_molecular_graphics 'SHELXTL (Sheldrick, 2008)'
_computing_publication_material SHELXL-97
_computing_structure_refinement 'SHELXL-97 (Sheldrick, 2008)'
_computing_structure_solution 'SHELXS-97 (Sheldrick, 2008)'
_diffrn_ambient_temperature 293(2)
_diffrn_measured_fraction_theta_full 0.988
_diffrn_measured_fraction_theta_max 0.988
_diffrn_measurement_device_type 'Rigaku RAXIS-RAPID'
_diffrn_measurement_method '\w scan'
_diffrn_radiation_monochromator graphite
_diffrn_radiation_source 'fine-focus sealed tube'
_diffrn_radiation_type MoK\a
_diffrn_radiation_wavelength 0.71073
_diffrn_reflns_av_R_equivalents 0.0542
_diffrn_reflns_av_sigmaI/netI 0.0764
_diffrn_reflns_limit_h_max 17
_diffrn_reflns_limit_h_min -17
_diffrn_reflns_limit_k_max 18
_diffrn_reflns_limit_k_min -18
_diffrn_reflns_limit_l_max 19
_diffrn_reflns_limit_l_min -19
_diffrn_reflns_number 23971
_diffrn_reflns_theta_full 25.00
_diffrn_reflns_theta_max 25.00
_diffrn_reflns_theta_min 3.01
_diffrn_standards_decay_% 0
_diffrn_standards_interval_count 0
_diffrn_standards_interval_time 0
_diffrn_standards_number 0
_exptl_absorpt_coefficient_mu 0.994
_exptl_absorpt_correction_T_max 0.7249
_exptl_absorpt_correction_T_min 0.6104
_exptl_absorpt_correction_type multi-scan
_exptl_absorpt_process_details 'ABSCOR (Higashi, 1995)'
_exptl_crystal_colour yellow
_exptl_crystal_density_diffrn 1.551
_exptl_crystal_density_method 'not measured'
_exptl_crystal_description block
_exptl_crystal_F_000 1474
_exptl_crystal_size_max 0.55
_exptl_crystal_size_mid 0.39
_exptl_crystal_size_min 0.35
_refine_diff_density_max 1.124
_refine_diff_density_min -0.889
_refine_diff_density_rms 0.109
_refine_ls_extinction_method none
_refine_ls_goodness_of_fit_ref 1.021
_refine_ls_hydrogen_treatment constr
_refine_ls_matrix_type full
_refine_ls_number_parameters 778
_refine_ls_number_reflns 10864
_refine_ls_number_restraints 31
_refine_ls_restrained_S_all 1.033
_refine_ls_R_factor_all 0.1062
_refine_ls_R_factor_gt 0.0727
_refine_ls_shift/su_max 0.002
_refine_ls_shift/su_mean 0.000
_refine_ls_structure_factor_coef Fsqd
_refine_ls_weighting_details 'calc w=1/[\s^2^(Fo^2^)+(0.1379P)^2^+0.0000P] where P=(Fo^2^+2Fc^2^)/3'
_refine_ls_weighting_scheme calc
_refine_ls_wR_factor_gt 0.1905
_refine_ls_wR_factor_ref 0.2160
_reflns_number_gt 7424
_reflns_number_total 10864
_reflns_threshold_expression >2sigma(I)
_cod_data_source_file c3ce40207j.txt
_cod_data_source_block c2
_cod_original_cell_volume 3129.1(11)
_cod_database_code 7209784

loop_
_symmetry_equiv_pos_as_xyz
'x, y, z'
'-x, -y, -z'

loop_
_atom_site_label
_atom_site_type_symbol
_atom_site_fract_x
_atom_site_fract_y
_atom_site_fract_z
_atom_site_U_iso_or_equiv
_atom_site_adp_type
_atom_site_occupancy
_atom_site_symmetry_multiplicity
_atom_site_calc_flag
_atom_site_refinement_flags
_atom_site_disorder_assembly
_atom_site_disorder_group
C1 C -0.0456(6) 0.0590(6) 0.1963(5) 0.065(2) Uani 1 1 d . . .
C2 C -0.1453(6) 0.1158(5) 0.2351(5) 0.0606(19) Uani 1 1 d . . .
C3 C -0.2309(6) 0.0952(7) 0.2376(6) 0.080(3) Uani 1 1 d . . .
H3 H -0.2963 0.1333 0.2619 0.097 Uiso 1 1 calc R . .
C4 C -0.2195(7) 0.0178(8) 0.2040(8) 0.092(3) Uani 1 1 d . . .
H4 H -0.2771 0.0048 0.2058 0.110 Uiso 1 1 calc R . .
C5 C -0.1257(7) -0.0373(7) 0.1693(7) 0.087(3) Uani 1 1 d . . .
H5 H -0.1188 -0.0894 0.1483 0.104 Uiso 1 1 calc R . .
C6 C -0.0367(6) -0.0185(6) 0.1635(6) 0.068(2) Uani 1 1 d . . .
C7 C 0.0612(7) -0.0813(7) 0.1280(7) 0.084(3) Uani 1 1 d . A .
H7 H 0.0644 -0.1337 0.1095 0.101 Uiso 1 1 calc R . .
C8 C 0.2592(12) -0.1550(9) 0.1145(9) 0.057(4) Uani 0.50 1 d P A 1
H8 H 0.2707 -0.2072 0.1676 0.068 Uiso 0.50 1 calc PR A 1
C8' C 0.2443(11) -0.0961(13) 0.0518(13) 0.065(4) Uani 0.50 1 d P A 2
H8' H 0.2381 -0.0422 -0.0006 0.078 Uiso 0.50 1 calc PR A 2
C9 C 0.2558(9) -0.1937(10) 0.0327(9) 0.113(4) Uani 1 1 d U . .
H9A H 0.2410 -0.2545 0.0569 0.136 Uiso 1 1 calc R A 1
H9B H 0.1984 -0.1438 0.0056 0.136 Uiso 1 1 calc R A 1
C10 C 0.3563(12) -0.2145(19) -0.0401(15) 0.092(6) Uani 0.50 1 d PD A 1
H10A H 0.3652 -0.2699 -0.0614 0.111 Uiso 0.50 1 calc PR A 1
H10B H 0.3498 -0.1561 -0.0878 0.111 Uiso 0.50 1 calc PR A 1
C10' C 0.377(2) -0.2794(14) 0.0256(15) 0.096(7) Uani 0.50 1 d P A 2
H10C H 0.3873 -0.3228 0.0820 0.116 Uiso 0.50 1 calc PR A 2
H10D H 0.3863 -0.3200 -0.0120 0.116 Uiso 0.50 1 calc PR A 2
C11 C 0.4432(11) -0.2377(13) -0.0035(11) 0.141(5) Uani 1 1 d DU . .
H11A H 0.5018 -0.2379 -0.0502 0.169 Uiso 1 1 calc R A 1
H11B H 0.4589 -0.3052 0.0320 0.169 Uiso 1 1 calc R A 1
C12 C 0.4363(7) -0.1741(8) 0.0484(8) 0.097(3) Uani 1 1 d . A .
H12A H 0.4728 -0.1297 0.0135 0.117 Uiso 1 1 calc R . .
H12B H 0.4717 -0.2161 0.0960 0.117 Uiso 1 1 calc R . .
C13 C 0.3283(9) -0.1120(10) 0.0840(10) 0.114(4) Uani 1 1 d U . .
H13 H 0.3045 -0.0649 0.0315 0.137 Uiso 1 1 calc R A 1
C14 C 0.3949(6) -0.0479(6) 0.1604(5) 0.066(2) Uani 1 1 d . . .
H14 H 0.4584 -0.0997 0.1541 0.079 Uiso 1 1 calc R A .
C15 C 0.3841(6) 0.0242(6) 0.2017(5) 0.0636(19) Uani 1 1 d . A .
C16 C 0.4700(7) 0.0174(9) 0.2290(7) 0.098(4) Uani 1 1 d . . .
H16 H 0.5335 -0.0335 0.2195 0.118 Uiso 1 1 calc R A .
C17 C 0.4592(9) 0.0853(12) 0.2690(10) 0.136(6) Uani 1 1 d . A .
H17 H 0.5169 0.0823 0.2844 0.163 Uiso 1 1 calc R . .
C18 C 0.3661(7) 0.1586(9) 0.2877(8) 0.101(4) Uani 1 1 d . . .
H18 H 0.3613 0.2038 0.3160 0.121 Uiso 1 1 calc R A .
C19 C 0.2795(6) 0.1656(6) 0.2647(6) 0.068(2) Uani 1 1 d . A .
C20 C 0.2869(6) 0.1003(6) 0.2182(5) 0.0579(18) Uani 1 1 d . . .
C21 C 0.1689(9) 0.3105(8) 0.3186(9) 0.113(4) Uani 1 1 d . . .
H21A H 0.1934 0.2812 0.3721 0.169 Uiso 1 1 calc R . .
H21B H 0.0974 0.3526 0.3286 0.169 Uiso 1 1 calc R . .
H21C H 0.2085 0.3495 0.2796 0.169 Uiso 1 1 calc R . .
C22 C -0.2387(7) 0.2370(8) 0.3202(7) 0.092(3) Uani 1 1 d . . .
H22A H -0.2900 0.2766 0.2846 0.138 Uiso 1 1 calc R . .
H22B H -0.2262 0.2797 0.3433 0.138 Uiso 1 1 calc R . .
H22C H -0.2629 0.1900 0.3664 0.138 Uiso 1 1 calc R . .
C23 C -0.1704(6) 0.4217(5) 0.1670(5) 0.0610(19) Uani 1 1 d . . .
C24 C -0.1607(6) 0.3750(5) 0.1039(5) 0.0588(18) Uani 1 1 d . . .
C25 C -0.2373(6) 0.4122(7) 0.0559(6) 0.073(2) Uani 1 1 d . . .
H25 H -0.2300 0.3819 0.0135 0.087 Uiso 1 1 calc R . .
C26 C -0.3246(8) 0.4941(8) 0.0709(7) 0.094(3) Uani 1 1 d . . .
H26 H -0.3757 0.5182 0.0383 0.112 Uiso 1 1 calc R . .
C27 C -0.3372(7) 0.5391(7) 0.1305(7) 0.085(3) Uani 1 1 d . . .
H27 H -0.3971 0.5938 0.1396 0.102 Uiso 1 1 calc R . .
C28 C -0.2605(6) 0.5048(5) 0.1802(5) 0.065(2) Uani 1 1 d . . .
C29 C -0.2715(8) 0.5525(6) 0.2446(6) 0.081(3) Uani 1 1 d . . .
H29 H -0.3324 0.6062 0.2537 0.097 Uiso 1 1 calc R . .
C30 C -0.2073(12) 0.5738(7) 0.3562(6) 0.122(5) Uani 1 1 d . . .
H30 H -0.1371 0.5721 0.3484 0.147 Uiso 1 1 calc R . .
C31 C -0.2770(11) 0.6799(8) 0.3499(8) 0.121(5) Uani 1 1 d . . .
H31A H -0.3478 0.6853 0.3575 0.145 Uiso 1 1 calc R . .
H31B H -0.2593 0.7195 0.2931 0.145 Uiso 1 1 calc R . .
C32 C -0.2683(16) 0.7202(11) 0.4170(10) 0.161(7) Uani 1 1 d . . .
H32A H -0.1989 0.7195 0.4070 0.193 Uiso 1 1 calc R . .
H32B H -0.3161 0.7886 0.4130 0.193 Uiso 1 1 calc R . .
C33 C -0.2919(14) 0.6591(12) 0.5030(10) 0.148(5) Uani 1 1 d U . .
H33A H -0.3622 0.6617 0.5135 0.178 Uiso 1 1 calc R . .
H33B H -0.2869 0.6858 0.5457 0.178 Uiso 1 1 calc R . .
C34 C -0.2201(12) 0.5547(8) 0.5114(7) 0.136(6) Uani 1 1 d . . .
H34A H -0.2366 0.5159 0.5689 0.163 Uiso 1 1 calc R . .
H34B H -0.1500 0.5517 0.5026 0.163 Uiso 1 1 calc R . .
C35 C -0.2277(10) 0.5081(7) 0.4430(6) 0.101(4) Uani 1 1 d . . .
H35 H -0.2974 0.5072 0.4540 0.121 Uiso 1 1 calc R . .
C36 C -0.1024(7) 0.3448(6) 0.5111(5) 0.075(2) Uani 1 1 d . . .
H36 H -0.1138 0.3683 0.5589 0.090 Uiso 1 1 calc R . .
C37 C -0.0345(7) 0.2459(6) 0.5106(5) 0.072(2) Uani 1 1 d . . .
C38 C 0.0120(9) 0.1897(8) 0.5825(6) 0.092(3) Uani 1 1 d . . .
H38 H -0.0045 0.2171 0.6290 0.111 Uiso 1 1 calc R . .
C39 C 0.0820(9) 0.0942(8) 0.5845(6) 0.102(4) Uani 1 1 d . . .
H39 H 0.1140 0.0567 0.6317 0.122 Uiso 1 1 calc R . .
C40 C 0.1039(9) 0.0547(7) 0.5146(6) 0.095(3) Uani 1 1 d . . .
H40 H 0.1492 -0.0109 0.5168 0.114 Uiso 1 1 calc R . .
C41 C 0.0618(7) 0.1083(6) 0.4433(5) 0.068(2) Uani 1 1 d . . .
C42 C -0.0086(6) 0.2072(5) 0.4388(5) 0.0593(19) Uani 1 1 d . . .
C43 C -0.0403(7) 0.2579(8) 0.0201(6) 0.085(3) Uani 1 1 d . . .
H43A H -0.0901 0.2327 0.0191 0.127 Uiso 1 1 calc R . .
H43B H 0.0263 0.2052 0.0206 0.127 Uiso 1 1 calc R . .
H43C H -0.0368 0.3110 -0.0299 0.127 Uiso 1 1 calc R . .
C44 C 0.1452(8) -0.0273(6) 0.3729(6) 0.089(3) Uani 1 1 d . . .
H44A H 0.2124 -0.0378 0.3801 0.133 Uiso 1 1 calc R . .
H44B H 0.1511 -0.0414 0.3197 0.133 Uiso 1 1 calc R . .
H44C H 0.1167 -0.0709 0.4197 0.133 Uiso 1 1 calc R . .
C45 C 0.1059(12) 0.4159(9) 0.0676(9) 0.152(7) Uani 1 1 d . . .
H45A H 0.1619 0.4314 0.0706 0.228 Uiso 1 1 d R . .
H45B H 0.0424 0.4556 0.0975 0.228 Uiso 1 1 d R . .
H45C H 0.1011 0.4299 0.0085 0.228 Uiso 1 1 d R . .
C46 C 0.422(2) 0.4538(19) 0.2378(17) 0.225(10) Uani 1 1 d . . .
H46A H 0.4565 0.4995 0.2288 0.270 Uiso 1 1 calc R . .
H46B H 0.3503 0.4817 0.2644 0.270 Uiso 1 1 calc R . .
Ce1 Ce 0.03084(3) 0.21898(3) 0.22995(3) 0.05217(18) Uani 1 1 d . . .
Cl1 Cl 0.4352(10) 0.4226(11) 0.1421(8) 0.375(7) Uani 1 1 d . . .
Cl2 Cl 0.4809(7) 0.3437(9) 0.2926(9) 0.409(9) Uani 1 1 d . . .
F1 F 0.2693(6) 0.1357(6) 0.8607(5) 0.129(2) Uani 1 1 d . . .
F2 F 0.3005(5) 0.2276(6) 0.9883(4) 0.114(2) Uani 1 1 d . . .
F3 F 0.3769(4) 0.0830(4) 0.9500(4) 0.105(2) Uani 1 1 d . . .
F4 F 0.2060(4) 0.1406(4) 0.9996(4) 0.1006(19) Uani 1 1 d . . .
F5 F 0.1919(4) 0.2828(4) 0.8981(4) 0.107(2) Uani 1 1 d . . .
F6 F 0.3651(4) 0.2233(4) 0.8492(4) 0.0908(16) Uani 1 1 d . . .
F7 F 0.0240(12) 0.7079(7) 0.1927(12) 0.263(8) Uani 1 1 d . . .
F8 F 0.1729(13) 0.5219(8) 0.2855(10) 0.245(7) Uani 1 1 d . . .
F9 F 0.0227(12) 0.6243(14) 0.3295(8) 0.256(8) Uani 1 1 d . . .
F10 F 0.1618(11) 0.6016(13) 0.1589(7) 0.244(6) Uani 1 1 d . . .
F11 F 0.0373(8) 0.5529(7) 0.2296(6) 0.165(3) Uani 1 1 d . . .
F12 F 0.1453(8) 0.6747(7) 0.2591(6) 0.166(4) Uani 1 1 d . . .
F13 F 0.4147(18) 0.7940(14) 0.3419(14) 0.323(10) Uani 1 1 d . . .
F14 F 0.4825(9) 0.6430(13) 0.3999(11) 0.292(9) Uani 1 1 d . . .
F15 F 0.4475(11) 0.6843(12) 0.2771(9) 0.278(9) Uani 1 1 d . . .
F16 F 0.3240(14) 0.7231(16) 0.4489(9) 0.279(8) Uani 1 1 d . . .
F17 F 0.2954(11) 0.7781(10) 0.3206(9) 0.251(7) Uani 1 1 d . . .
F18 F 0.3508(12) 0.6147(11) 0.3887(13) 0.286(9) Uani 1 1 d . . .
N1 N 0.1465(7) -0.0689(7) 0.1205(7) 0.111(3) Uani 1 1 d U . .
H1A H 0.1400 -0.0178 0.1356 0.133 Uiso 1 1 d R A .
N2 N 0.3217(5) -0.0452(5) 0.1313(5) 0.079(2) Uani 1 1 d . A .
H2A H 0.2635 0.0030 0.1384 0.094 Uiso 1 1 d R . .
N3 N -0.2048(7) 0.5274(5) 0.2901(4) 0.087(3) Uani 1 1 d . . .
H3A H -0.1511 0.4751 0.2826 0.105 Uiso 1 1 d R . .
N4 N -0.1505(6) 0.4053(5) 0.4473(4) 0.080(2) Uani 1 1 d . . .
H4A H -0.1357 0.3823 0.4029 0.096 Uiso 1 1 d R . .
O1 O 0.2055(4) 0.1094(4) 0.1945(3) 0.0593(13) Uani 1 1 d . A .
O2 O 0.1800(4) 0.2332(4) 0.2822(4) 0.0713(15) Uani 1 1 d . A .
O3 O 0.0340(4) 0.0792(4) 0.1929(4) 0.0680(14) Uani 1 1 d . A .
O4 O -0.1453(4) 0.1849(4) 0.2702(4) 0.0682(14) Uani 1 1 d . A .
O5 O -0.0962(4) 0.3850(4) 0.2117(3) 0.0635(14) Uani 1 1 d . A .
O6 O -0.0706(4) 0.2945(4) 0.0955(3) 0.0664(14) Uani 1 1 d . A .
O7 O -0.0451(4) 0.2598(4) 0.3672(3) 0.0631(13) Uani 1 1 d . A .
O8 O 0.0787(5) 0.0746(4) 0.3718(3) 0.0718(16) Uani 1 1 d . A .
O9 O 0.1241(5) 0.3151(4) 0.1054(4) 0.0796(17) Uani 1 1 d . A .
H9 H 0.1842 0.2809 0.0898 0.119 Uiso 1 1 d R . .
P1 P 0.28416(17) 0.18263(17) 0.92253(15) 0.0696(6) Uani 1 1 d . . .
P2 P 0.0910(3) 0.6146(2) 0.24353(18) 0.1051(10) Uani 1 1 d . . .
P3 P 0.3867(3) 0.7001(4) 0.3634(3) 0.1508(19) Uani 1 1 d . . .
O10 O 0.3531(19) 1.0159(18) 0.5220(15) 0.316(10) Uiso 1 1 d . . .
O11 O 0.453(2) 0.873(2) 0.5395(19) 0.376(14) Uiso 1 1 d . . .

loop_
_atom_site_aniso_label
_atom_site_aniso_U_11
_atom_site_aniso_U_22
_atom_site_aniso_U_33
_atom_site_aniso_U_23
_atom_site_aniso_U_13
_atom_site_aniso_U_12
C1 0.061(5) 0.063(5) 0.071(5) -0.019(4) -0.008(4) -0.024(4)
C2 0.052(4) 0.053(4) 0.070(5) -0.020(4) -0.006(4) -0.012(3)
C3 0.049(5) 0.086(6) 0.101(7) -0.025(5) -0.011(4) -0.020(4)
C4 0.048(5) 0.106(7) 0.141(9) -0.059(7) -0.003(5) -0.032(5)
C5 0.070(6) 0.083(6) 0.135(9) -0.045(6) -0.021(6) -0.036(5)
C6 0.055(4) 0.066(5) 0.090(6) -0.034(4) -0.004(4) -0.022(4)
C7 0.059(5) 0.093(6) 0.125(8) -0.061(6) -0.004(5) -0.033(5)
C8 0.072(10) 0.022(6) 0.052(8) -0.010(6) 0.013(7) -0.010(6)
C8' 0.043(8) 0.066(10) 0.102(13) -0.043(10) -0.014(8) -0.015(7)
C9 0.089(6) 0.130(7) 0.152(8) -0.086(6) 0.001(6) -0.044(5)
C10 0.071(12) 0.110(16) 0.104(15) -0.068(14) -0.022(11) -0.005(11)
C10' 0.120(17) 0.059(10) 0.100(15) -0.062(11) 0.024(14) -0.021(11)
C11 0.136(9) 0.146(9) 0.162(9) -0.087(7) -0.010(7) -0.044(7)
C12 0.049(5) 0.097(7) 0.162(10) -0.085(7) -0.020(6) -0.001(4)
C13 0.084(6) 0.118(7) 0.167(8) -0.089(6) -0.022(6) -0.020(5)
C14 0.050(4) 0.064(5) 0.083(5) -0.029(4) -0.017(4) -0.008(3)
C15 0.054(4) 0.073(5) 0.070(5) -0.032(4) -0.003(4) -0.022(4)
C16 0.047(5) 0.147(10) 0.126(8) -0.089(8) -0.010(5) -0.020(5)
C17 0.066(7) 0.203(15) 0.197(14) -0.137(13) -0.008(8) -0.045(8)
C18 0.069(6) 0.141(9) 0.134(9) -0.091(8) -0.010(6) -0.040(6)
C19 0.055(4) 0.071(5) 0.088(5) -0.039(4) 0.001(4) -0.028(4)
C20 0.057(4) 0.063(4) 0.059(4) -0.022(4) -0.003(3) -0.027(3)
C21 0.098(8) 0.095(7) 0.180(12) -0.089(8) -0.020(8) -0.029(6)
C22 0.069(6) 0.095(7) 0.104(7) -0.050(6) 0.021(5) -0.027(5)
C23 0.071(5) 0.050(4) 0.053(4) -0.009(3) -0.004(4) -0.021(4)
C24 0.059(4) 0.057(4) 0.056(4) -0.012(3) -0.008(3) -0.019(3)
C25 0.069(5) 0.080(6) 0.079(5) -0.021(5) -0.024(4) -0.028(4)
C26 0.079(6) 0.092(7) 0.098(7) -0.014(6) -0.036(6) -0.013(5)
C27 0.072(6) 0.072(6) 0.090(6) -0.020(5) -0.018(5) -0.003(4)
C28 0.069(5) 0.050(4) 0.062(4) -0.008(4) -0.017(4) -0.011(4)
C29 0.091(6) 0.047(4) 0.071(5) -0.016(4) -0.002(5) -0.002(4)
C30 0.196(13) 0.062(5) 0.067(6) -0.032(5) -0.051(7) 0.022(7)
C31 0.144(11) 0.078(7) 0.104(8) -0.038(6) -0.019(8) 0.004(7)
C32 0.25(2) 0.107(10) 0.145(13) -0.070(10) -0.011(13) -0.068(12)
C33 0.163(9) 0.144(9) 0.134(8) -0.059(7) -0.030(7) -0.032(7)
C34 0.206(14) 0.094(8) 0.072(6) -0.048(6) -0.066(8) 0.026(8)
C35 0.131(9) 0.070(6) 0.071(6) -0.035(5) -0.015(6) 0.002(6)
C36 0.101(7) 0.067(5) 0.054(4) -0.021(4) -0.012(4) -0.024(5)
C37 0.100(6) 0.059(5) 0.058(4) -0.017(4) -0.015(4) -0.028(4)
C38 0.129(9) 0.088(7) 0.053(5) -0.017(5) -0.024(5) -0.028(6)
C39 0.134(9) 0.083(7) 0.067(5) -0.010(5) -0.047(6) -0.007(6)
C40 0.123(9) 0.065(5) 0.080(6) -0.013(5) -0.025(6) -0.018(5)
C41 0.089(6) 0.054(4) 0.049(4) -0.006(4) -0.015(4) -0.019(4)
C42 0.069(5) 0.051(4) 0.049(4) -0.008(3) -0.010(3) -0.017(3)
C43 0.068(5) 0.120(8) 0.075(5) -0.055(6) -0.004(4) -0.024(5)
C44 0.108(7) 0.049(4) 0.086(6) -0.023(4) -0.003(5) -0.012(4)
C45 0.164(13) 0.080(8) 0.148(12) 0.000(8) 0.031(10) -0.046(8)
C46 0.26(3) 0.20(2) 0.22(3) -0.05(2) -0.06(2) -0.08(2)
Ce1 0.0521(3) 0.0503(3) 0.0529(2) -0.02136(18) -0.00544(17) -0.01352(17)
Cl1 0.359(14) 0.505(19) 0.346(13) -0.268(14) 0.045(11) -0.185(13)
Cl2 0.209(8) 0.358(14) 0.52(2) 0.063(14) -0.111(11) -0.078(8)
F1 0.133(6) 0.158(6) 0.146(6) -0.079(5) -0.016(5) -0.074(5)
F2 0.093(4) 0.148(6) 0.118(5) -0.073(4) 0.001(4) -0.042(4)
F3 0.069(3) 0.080(3) 0.129(5) -0.013(3) -0.006(3) -0.011(3)
F4 0.063(3) 0.090(4) 0.112(4) -0.007(3) 0.007(3) -0.024(3)
F5 0.069(3) 0.085(4) 0.127(5) 0.000(3) -0.015(3) -0.011(3)
F6 0.070(3) 0.098(4) 0.092(3) -0.014(3) 0.000(3) -0.035(3)
F7 0.316(17) 0.105(7) 0.39(2) -0.029(9) -0.217(16) -0.013(8)
F8 0.360(19) 0.131(8) 0.289(15) 0.004(9) -0.209(15) -0.071(10)
F9 0.292(16) 0.44(2) 0.170(9) -0.187(13) 0.093(10) -0.256(17)
F10 0.263(14) 0.40(2) 0.131(7) -0.141(10) 0.015(8) -0.149(14)
F11 0.223(10) 0.174(8) 0.159(7) -0.087(6) -0.025(7) -0.099(7)
F12 0.226(10) 0.184(8) 0.154(7) -0.075(6) -0.012(7) -0.124(8)
F13 0.39(3) 0.255(18) 0.36(2) -0.075(17) 0.00(2) -0.194(19)
F14 0.122(8) 0.328(19) 0.302(18) 0.036(14) -0.072(10) -0.029(9)
F15 0.201(12) 0.253(15) 0.214(13) -0.050(11) 0.059(10) 0.001(10)
F16 0.294(19) 0.39(2) 0.165(11) -0.060(13) -0.018(12) -0.161(17)
F17 0.216(12) 0.211(12) 0.242(14) -0.106(10) -0.092(11) 0.071(10)
F18 0.251(15) 0.209(12) 0.37(2) -0.064(13) 0.069(14) -0.151(12)
N1 0.089(5) 0.126(6) 0.151(7) -0.098(5) 0.013(5) -0.044(5)
N2 0.053(4) 0.080(5) 0.120(6) -0.066(4) -0.021(4) -0.005(3)
N3 0.121(7) 0.059(4) 0.059(4) -0.025(3) -0.021(4) 0.000(4)
N4 0.110(6) 0.061(4) 0.058(4) -0.028(3) -0.011(4) -0.014(4)
O1 0.048(3) 0.055(3) 0.078(3) -0.034(2) -0.018(2) -0.003(2)
O2 0.070(3) 0.074(3) 0.086(4) -0.048(3) -0.007(3) -0.024(3)
O3 0.047(3) 0.074(3) 0.091(4) -0.040(3) 0.002(3) -0.024(2)
O4 0.061(3) 0.067(3) 0.074(3) -0.026(3) 0.000(3) -0.022(3)
O5 0.068(3) 0.059(3) 0.056(3) -0.025(2) -0.020(2) -0.001(2)
O6 0.072(3) 0.078(3) 0.058(3) -0.036(3) -0.012(3) -0.020(3)
O7 0.076(3) 0.062(3) 0.047(3) -0.021(2) -0.009(2) -0.017(3)
O8 0.092(4) 0.042(3) 0.063(3) -0.010(2) -0.008(3) -0.013(3)
O9 0.078(4) 0.067(3) 0.074(3) -0.010(3) 0.007(3) -0.027(3)
P1 0.0570(12) 0.0676(13) 0.0775(13) -0.0212(11) -0.0037(10) -0.0194(10)
P2 0.162(3) 0.0850(18) 0.0753(16) -0.0261(14) -0.0331(19) -0.0383(19)
P3 0.104(3) 0.128(3) 0.153(4) 0.024(3) -0.009(3) -0.034(2)

loop_
_atom_type_symbol
_atom_type_description
_atom_type_scat_dispersion_real
_atom_type_scat_dispersion_imag
_atom_type_scat_source
C C 0.0033 0.0016 'International Tables Vol C Tables 4.2.6.8 and 6.1.1.4'
H H 0.0000 0.0000 'International Tables Vol C Tables 4.2.6.8 and 6.1.1.4'
Ce Ce -0.2486 2.6331 'International Tables Vol C Tables 4.2.6.8 and 6.1.1.4'
Cl Cl 0.1484 0.1585 'International Tables Vol C Tables 4.2.6.8 and 6.1.1.4'
F F 0.0171 0.0103 'International Tables Vol C Tables 4.2.6.8 and 6.1.1.4'
N N 0.0061 0.0033 'International Tables Vol C Tables 4.2.6.8 and 6.1.1.4'
O O 0.0106 0.0060 'International Tables Vol C Tables 4.2.6.8 and 6.1.1.4'
P P 0.1023 0.0942 'International Tables Vol C Tables 4.2.6.8 and 6.1.1.4'

loop_
_geom_angle_atom_site_label_1
_geom_angle_atom_site_label_2
_geom_angle_atom_site_label_3
_geom_angle
O3 C1 C6 122.3(7)
O3 C1 C2 119.4(7)
C6 C1 C2 118.3(8)
O4 C2 C3 126.3(7)
O4 C2 C1 114.0(7)
C3 C2 C1 119.6(8)
C2 C3 C4 120.8(8)
C2 C3 H3 119.6
C4 C3 H3 119.6
C5 C4 C3 119.8(9)
C5 C4 H4 120.1
C3 C4 H4 120.1
C4 C5 C6 121.8(9)
C4 C5 H5 119.1
C6 C5 H5 119.1
C1 C6 C5 119.7(8)
C1 C6 C7 121.0(8)
C5 C6 C7 119.2(8)
N1 C7 C6 122.9(9)
N1 C7 H7 118.6
C6 C7 H7 118.6
C13 C8 N1 108.0(10)
C13 C8 C9 105.9(11)
N1 C8 C9 98.4(11)
C13 C8 H8 114.3
N1 C8 H8 114.3
C9 C8 H8 114.3
C13 C8' N1 108.8(14)
C13 C8' C9 110.1(12)
N1 C8' C9 107.4(12)
C13 C8' H8' 110.2
N1 C8' H8' 110.2
C9 C8' H8' 110.2
C8' C9 C10 104.0(13)
C8' C9 C10' 114.5(12)
C10 C9 C10' 43.9(11)
C8' C9 C8 40.9(8)
C10 C9 C8 117.5(11)
C10' C9 C8 96.7(12)
C8' C9 H9A 144.3
C10 C9 H9A 107.9
C10' C9 H9A 79.8
C8 C9 H9A 107.9
C8' C9 H9B 77.0
C10 C9 H9B 107.9
C10' C9 H9B 150.2
C8 C9 H9B 107.9
H9A C9 H9B 107.2
C11 C10 C9 108.0(16)
C11 C10 H10A 110.1
C9 C10 H10A 110.1
C11 C10 H10B 110.1
C9 C10 H10B 110.1
H10A C10 H10B 108.4
C11 C10' C9 110.9(15)
C11 C10' H10C 109.5
C9 C10' H10C 109.5
C11 C10' H10D 109.5
C9 C10' H10D 109.5
H10C C10' H10D 108.0
C10' C11 C10 53.7(15)
C10' C11 C12 114.2(16)
C10 C11 C12 119.0(13)
C10' C11 H11A 138.1
C10 C11 H11A 107.6
C12 C11 H11A 107.6
C10' C11 H11B 57.9
C10 C11 H11B 107.6
C12 C11 H11B 107.6
H11A C11 H11B 107.0
C11 C12 C13 115.5(10)
C11 C12 H12A 108.4
C13 C12 H12A 108.4
C11 C12 H12B 108.4
C13 C12 H12B 108.4
H12A C12 H12B 107.5
C8 C13 C8' 50.0(11)
C8 C13 N2 115.9(12)
C8' C13 N2 120.2(10)
C8 C13 C12 117.1(11)
C8' C13 C12 121.4(11)
N2 C13 C12 115.4(9)
C8 C13 H13 101.5
C8' C13 H13 51.5
N2 C13 H13 101.5
C12 C13 H13 101.5
N2 C14 C15 123.3(7)
N2 C14 H14 118.3
C15 C14 H14 118.3
C16 C15 C20 120.1(8)
C16 C15 C14 119.5(8)
C20 C15 C14 120.3(7)
C17 C16 C15 119.4(9)
C17 C16 H16 120.3
C15 C16 H16 120.3
C16 C17 C18 122.2(10)
C16 C17 H17 118.9
C18 C17 H17 118.9
C17 C18 C19 120.1(9)
C17 C18 H18 119.9
C19 C18 H18 119.9
C18 C19 O2 126.5(8)
C18 C19 C20 120.4(8)
O2 C19 C20 113.1(7)
O1 C20 C19 120.0(7)
O1 C20 C15 122.3(7)
C19 C20 C15 117.6(7)
O2 C21 H21A 109.5
O2 C21 H21B 109.5
H21A C21 H21B 109.5
O2 C21 H21C 109.5
H21A C21 H21C 109.5
H21B C21 H21C 109.5
O4 C22 H22A 109.5
O4 C22 H22B 109.5
H22A C22 H22B 109.5
O4 C22 H22C 109.5
H22A C22 H22C 109.5
H22B C22 H22C 109.5
O5 C23 C28 123.1(7)
O5 C23 C24 119.0(7)
C28 C23 C24 117.9(8)
O6 C24 C25 125.8(7)
O6 C24 C23 114.0(7)
C25 C24 C23 120.2(7)
C26 C25 C24 120.0(9)
C26 C25 H25 120.0
C24 C25 H25 120.0
C27 C26 C25 121.6(9)
C27 C26 H26 119.2
C25 C26 H26 119.2
C26 C27 C28 120.4(9)
C26 C27 H27 119.8
C28 C27 H27 119.8
C23 C28 C27 119.9(8)
C23 C28 C29 118.3(8)
C27 C28 C29 121.7(8)
N3 C29 C28 125.2(8)
N3 C29 H29 117.4
C28 C29 H29 117.4
C31 C30 N3 116.1(9)
C31 C30 C35 112.7(10)
N3 C30 C35 108.4(10)
C31 C30 H30 106.4
N3 C30 H30 106.4
C35 C30 H30 106.4
C30 C31 C32 111.1(12)
C30 C31 H31A 109.4
C32 C31 H31A 109.4
C30 C31 H31B 109.4
C32 C31 H31B 109.4
H31A C31 H31B 108.0
C33 C32 C31 109.9(13)
C33 C32 H32A 109.7
C31 C32 H32A 109.7
C33 C32 H32B 109.7
C31 C32 H32B 109.7
H32A C32 H32B 108.2
C32 C33 C34 111.0(14)
C32 C33 H33A 109.4
C34 C33 H33A 109.4
C32 C33 H33B 109.4
C34 C33 H33B 109.4
H33A C33 H33B 108.0
C33 C34 C35 110.7(10)
C33 C34 H34A 109.5
C35 C34 H34A 109.5
C33 C34 H34B 109.5
C35 C34 H34B 109.5
H34A C34 H34B 108.1
N4 C35 C30 110.0(8)
N4 C35 C34 110.8(9)
C30 C35 C34 107.1(10)
N4 C35 H35 109.6
C30 C35 H35 109.6
C34 C35 H35 109.6
N4 C36 C37 123.2(8)
N4 C36 H36 118.4
C37 C36 H36 118.4
C38 C37 C42 120.9(8)
C38 C37 C36 117.4(8)
C42 C37 C36 121.6(8)
C39 C38 C37 120.2(9)
C39 C38 H38 119.9
C37 C38 H38 119.9
C38 C39 C40 118.6(9)
C38 C39 H39 120.7
C40 C39 H39 120.7
C41 C40 C39 122.4(9)
C41 C40 H40 118.8
C39 C40 H40 118.8
C40 C41 O8 126.0(8)
C40 C41 C42 120.2(8)
O8 C41 C42 113.8(7)
O7 C42 C37 123.1(7)
O7 C42 C41 119.3(7)
C37 C42 C41 117.6(7)
O6 C43 H43A 109.5
O6 C43 H43B 109.5
H43A C43 H43B 109.5
O6 C43 H43C 109.5
H43A C43 H43C 109.5
H43B C43 H43C 109.5
O8 C44 H44A 109.5
O8 C44 H44B 109.5
H44A C44 H44B 109.5
O8 C44 H44C 109.5
H44A C44 H44C 109.5
H44B C44 H44C 109.5
O9 C45 H45A 109.3
O9 C45 H45B 109.7
H45A C45 H45B 109.5
O9 C45 H45C 109.4
H45A C45 H45C 109.5
H45B C45 H45C 109.5
Cl2 C46 Cl1 98.7(15)
Cl2 C46 H46A 112.0
Cl1 C46 H46A 112.0
Cl2 C46 H46B 112.0
Cl1 C46 H46B 112.0
H46A C46 H46B 109.7
O3 Ce1 O1 69.62(17)
O3 Ce1 O5 128.00(18)
O1 Ce1 O5 148.9(2)
O3 Ce1 O7 125.43(19)
O1 Ce1 O7 123.99(17)
O5 Ce1 O7 70.32(17)
O3 Ce1 O9 110.1(2)
O1 Ce1 O9 71.57(19)
O5 Ce1 O9 77.80(19)
O7 Ce1 O9 124.4(2)
O3 Ce1 O4 61.99(17)
O1 Ce1 O4 129.58(17)
O5 Ce1 O4 77.94(19)
O7 Ce1 O4 77.67(19)
O9 Ce1 O4 137.8(2)
O3 Ce1 O8 78.91(19)
O1 Ce1 O8 72.34(18)
O5 Ce1 O8 131.37(17)
O7 Ce1 O8 61.60(16)
O9 Ce1 O8 136.3(2)
O4 Ce1 O8 85.05(18)
O3 Ce1 O2 127.88(17)
O1 Ce1 O2 61.50(17)
O5 Ce1 O2 103.70(18)
O7 Ce1 O2 73.85(18)
O9 Ce1 O2 71.1(2)
O4 Ce1 O2 148.81(18)
O8 Ce1 O2 70.42(19)
O3 Ce1 O6 73.42(18)
O1 Ce1 O6 112.14(17)
O5 Ce1 O6 60.71(16)
O7 Ce1 O6 123.87(17)
O9 Ce1 O6 70.8(2)
O4 Ce1 O6 67.23(17)
O8 Ce1 O6 147.56(19)
O2 Ce1 O6 141.16(18)
C7 N1 C8' 126.8(10)
C7 N1 C8 124.8(10)
C8' N1 C8 42.5(8)
C7 N1 H1A 115.8
C8' N1 H1A 110.2
C8 N1 H1A 116.5
C14 N2 C13 126.6(8)
C14 N2 H2A 116.7
C13 N2 H2A 116.6
C29 N3 C30 129.4(9)
C29 N3 H3A 115.2
C30 N3 H3A 115.4
C36 N4 C35 127.7(7)
C36 N4 H4A 116.1
C35 N4 H4A 116.2
C20 O1 Ce1 127.8(5)
C19 O2 C21 116.2(7)
C19 O2 Ce1 117.3(5)
C21 O2 Ce1 126.1(6)
C1 O3 Ce1 126.7(5)
C2 O4 C22 118.7(7)
C2 O4 Ce1 116.2(4)
C22 O4 Ce1 124.9(6)
C23 O5 Ce1 126.0(5)
C24 O6 C43 118.4(6)
C24 O6 Ce1 114.8(4)
C43 O6 Ce1 126.8(5)
C42 O7 Ce1 124.6(4)
C41 O8 C44 117.5(7)
C41 O8 Ce1 114.7(4)
C44 O8 Ce1 125.1(5)
C45 O9 Ce1 134.9(6)
C45 O9 H9 110.8
Ce1 O9 H9 112.7
F1 P1 F5 92.3(4)
F1 P1 F3 89.7(4)
F5 P1 F3 178.0(4)
F1 P1 F6 91.0(4)
F5 P1 F6 91.8(3)
F3 P1 F6 88.7(3)
F1 P1 F2 178.2(5)
F5 P1 F2 89.2(4)
F3 P1 F2 88.8(4)
F6 P1 F2 90.0(4)
F1 P1 F4 91.1(4)
F5 P1 F4 89.8(3)
F3 P1 F4 89.7(3)
F6 P1 F4 177.2(4)
F2 P1 F4 87.8(4)
F7 P2 F9 96.2(10)
F7 P2 F10 85.7(9)
F9 P2 F10 178.1(11)
F7 P2 F8 171.5(11)
F9 P2 F8 91.1(9)
F10 P2 F8 87.0(9)
F7 P2 F11 90.9(7)
F9 P2 F11 92.1(6)
F10 P2 F11 87.8(6)
F8 P2 F11 93.2(6)
F7 P2 F12 90.1(7)
F9 P2 F12 87.3(6)
F10 P2 F12 92.7(7)
F8 P2 F12 85.8(7)
F11 P2 F12 178.8(6)
F14 P3 F15 89.7(9)
F14 P3 F18 95.8(10)
F15 P3 F18 96.8(12)
F14 P3 F16 91.6(10)
F15 P3 F16 176.3(11)
F18 P3 F16 86.5(9)
F14 P3 F17 167.6(11)
F15 P3 F17 89.1(8)
F18 P3 F17 96.6(11)
F16 P3 F17 88.8(9)
F14 P3 F13 86.9(12)
F15 P3 F13 87.6(10)
F18 P3 F13 174.8(11)
F16 P3 F13 89.1(12)
F17 P3 F13 80.7(10)

loop_
_geom_bond_atom_site_label_1
_geom_bond_atom_site_label_2
_geom_bond_distance
C1 O3 1.303(10)
C1 C6 1.408(12)
C1 C2 1.421(11)
C2 O4 1.369(10)
C2 C3 1.396(12)
C3 C4 1.403(14)
C3 H3 0.9300
C4 C5 1.335(13)
C4 H4 0.9300
C5 C6 1.412(12)
C5 H5 0.9300
C6 C7 1.418(12)
C7 N1 1.296(12)
C7 H7 0.9300
C8 C13 1.317(19)
C8 N1 1.607(17)
C8 C9 1.69(2)
C8 H8 0.9800
C8' C13 1.379(19)
C8' N1 1.537(18)
C8' C9 1.558(19)
C8' H8' 0.9800
C9 C10 1.59(2)
C9 C10' 1.69(3)
C9 H9A 0.9700
C9 H9B 0.9700
C10 C11 1.430(10)
C10 H10A 0.9700
C10 H10B 0.9700
C10' C11 1.27(2)
C10' H10C 0.9700
C10' H10D 0.9700
C11 C12 1.464(16)
C11 H11A 0.9700
C11 H11B 0.9700
C12 C13 1.508(13)
C12 H12A 0.9700
C12 H12B 0.9700
C13 N2 1.447(13)
C13 H13 0.9800
C14 N2 1.280(10)
C14 C15 1.419(11)
C14 H14 0.9300
C15 C16 1.410(12)
C15 C20 1.418(11)
C16 C17 1.347(15)
C16 H16 0.9300
C17 C18 1.369(15)
C17 H17 0.9300
C18 C19 1.379(12)
C18 H18 0.9300
C19 O2 1.386(9)
C19 C20 1.412(11)
C20 O1 1.299(9)
C21 O2 1.434(11)
C21 H21A 0.9600
C21 H21B 0.9600
C21 H21C 0.9600
C22 O4 1.423(10)
C22 H22A 0.9600
C22 H22B 0.9600
C22 H22C 0.9600
C23 O5 1.317(9)
C23 C28 1.405(10)
C23 C24 1.407(11)
C24 O6 1.371(9)
C24 C25 1.383(11)
C25 C26 1.381(13)
C25 H25 0.9300
C26 C27 1.324(14)
C26 H26 0.9300
C27 C28 1.409(13)
C27 H27 0.9300
C28 C29 1.432(13)
C29 N3 1.269(13)
C29 H29 0.9300
C30 C31 1.488(13)
C30 N3 1.489(13)
C30 C35 1.496(15)
C30 H30 0.9800
C31 C32 1.512(18)
C31 H31A 0.9700
C31 H31B 0.9700
C32 C33 1.47(2)
C32 H32A 0.9700
C32 H32B 0.9700
C33 C34 1.473(17)
C33 H33A 0.9700
C33 H33B 0.9700
C34 C35 1.590(14)
C34 H34A 0.9700
C34 H34B 0.9700
C35 N4 1.484(11)
C35 H35 0.9800
C36 N4 1.316(11)
C36 C37 1.410(12)
C36 H36 0.9300
C37 C38 1.398(12)
C37 C42 1.400(11)
C38 C39 1.373(14)
C38 H38 0.9300
C39 C40 1.389(14)
C39 H39 0.9300
C40 C41 1.356(12)
C40 H40 0.9300
C41 O8 1.377(10)
C41 C42 1.410(11)
C42 O7 1.322(9)
C43 O6 1.428(9)
C43 H43A 0.9600
C43 H43B 0.9600
C43 H43C 0.9600
C44 O8 1.437(9)
C44 H44A 0.9600
C44 H44B 0.9600
C44 H44C 0.9600
C45 O9 1.393(12)
C45 H45A 0.9600
C45 H45B 0.9600
C45 H45C 0.9600
C46 Cl2 1.62(2)
C46 Cl1 1.76(3)
C46 H46A 0.9700
C46 H46B 0.9700
Ce1 O3 2.393(6)
Ce1 O1 2.398(5)
Ce1 O5 2.401(5)
Ce1 O7 2.403(5)
Ce1 O9 2.513(5)
Ce1 O4 2.678(6)
Ce1 O8 2.684(5)
Ce1 O2 2.685(6)
Ce1 O6 2.726(5)
F1 P1 1.552(7)
F2 P1 1.597(7)
F3 P1 1.582(6)
F4 P1 1.602(6)
F5 P1 1.572(5)
F6 P1 1.591(6)
F7 P2 1.486(10)
F8 P2 1.524(11)
F9 P2 1.501(10)
F10 P2 1.502(11)
F11 P2 1.561(9)
F12 P2 1.563(9)
F13 P3 1.555(17)
F14 P3 1.484(12)
F15 P3 1.491(14)
F16 P3 1.516(16)
F17 P3 1.535(11)
F18 P3 1.493(13)
N1 H1A 0.8600
N2 H2A 0.8600
N3 H3A 0.8600
N4 H4A 0.8599
O9 H9 0.8200
